data_1545688
loop_
_publ_author_name
'Perez, laura Rubio'
'Iglesias, Manuel'
'Munarriz, Julen'
'Polo, Victor'
'Passarelli, Vincenzo'
'P\'erez-Torrente, Jes\'us J. J.'
'Oro, Luis A.'

_publ_section_title
;
 A Well-Defined NHC-Ir(III) Catalyst for the Silylation of Aromatic C--H
 Bonds: Substrate Survey and Mechanistic Insights
;
_journal_name_full 'Chem. Sci.'
_journal_paper_doi 10.1039/C6SC04899D
_journal_year 2017
_chemical_formula_moiety '2 (C46 H53 Ir N5 S), 2 (B F4), 3 (C H2 Cl2)'
_chemical_formula_sum 'C95 H112 B2 Cl6 F8 Ir2 N10 S2'
_chemical_formula_weight 2228.78
_space_group_crystal_system monoclinic
_space_group_IT_number 14
_space_group_name_Hall '-P 2ybc'
_space_group_name_H-M_alt 'P 1 21/c 1'
_symmetry_space_group_name_Hall '-P 2ybc'
_symmetry_space_group_name_H-M 'P 1 21/c 1'
_atom_sites_solution_hydrogens mixed
_atom_sites_solution_primary heavy
_atom_sites_solution_secondary difmap
_audit_creation_method SHELXL-2014/7
_audit_update_record
;
2016-10-03 deposited with the CCDC.
2017-04-04 downloaded from the CCDC.
;
_cell_angle_alpha 90
_cell_angle_beta 114.3290(10)
_cell_angle_gamma 90
_cell_formula_units_Z 2
_cell_length_a 21.1207(14)
_cell_length_b 11.2623(8)
_cell_length_c 22.7007(15)
_cell_measurement_reflns_used 9981
_cell_measurement_temperature 100(2)
_cell_measurement_theta_max 27.637
_cell_measurement_theta_min 2.219
_cell_volume 4920.2(6)
_computing_cell_refinement 'APEX2 v. 2009.7 (Bruker AXS, 2008)'
_computing_data_collection 'APEX2 v. 2009.7 (Bruker AXS, 2008)'
_computing_data_reduction 'APEX2 v. 2009.7 (Bruker AXS, 2008)'
_computing_molecular_graphics ORTEP
_computing_publication_material 'SHELXL-97 (Sheldrick, 1997)'
_computing_structure_refinement 'SHELXL-2014/7 (Sheldrick, 2014)'
_computing_structure_solution 'SHELXS-97 (Sheldrick, 1990)'
_diffrn_ambient_temperature 100(2)
_diffrn_detector_area_resol_mean 8.26
_diffrn_measured_fraction_theta_full 0.999
_diffrn_measured_fraction_theta_max 0.926
_diffrn_measurement_device_type 'Bruker APEX CCD system'
_diffrn_measurement_method 'narrow \w frames'
_diffrn_radiation_monochromator graphite
_diffrn_radiation_source 'fine-focus sealed tube'
_diffrn_radiation_type MoK\a
_diffrn_radiation_wavelength 0.71073
_diffrn_reflns_av_R_equivalents 0.0434
_diffrn_reflns_av_unetI/netI 0.0369
_diffrn_reflns_Laue_measured_fraction_full 0.999
_diffrn_reflns_Laue_measured_fraction_max 0.926
_diffrn_reflns_limit_h_max 27
_diffrn_reflns_limit_h_min -28
_diffrn_reflns_limit_k_max 14
_diffrn_reflns_limit_k_min -15
_diffrn_reflns_limit_l_max 30
_diffrn_reflns_limit_l_min -29
_diffrn_reflns_number 55195
_diffrn_reflns_point_group_measured_fraction_full 0.999
_diffrn_reflns_point_group_measured_fraction_max 0.926
_diffrn_reflns_theta_full 25.000
_diffrn_reflns_theta_max 28.570
_diffrn_reflns_theta_min 2.059
_exptl_absorpt_coefficient_mu 2.972
_exptl_absorpt_correction_T_max 0.6120
_exptl_absorpt_correction_T_min 0.4973
_exptl_absorpt_correction_type multi-scan
_exptl_absorpt_process_details
;
 SADABS: Area-Detector Absorption Correction. (1996) Bruker-AXS 
 within APEX2 package. 
;
_exptl_crystal_colour yellow
_exptl_crystal_density_diffrn 1.504
_exptl_crystal_description prism
_exptl_crystal_F_000 2244
_exptl_crystal_size_max 0.250
_exptl_crystal_size_mid 0.160
_exptl_crystal_size_min 0.100
_refine_diff_density_max 1.607
_refine_diff_density_min -1.526
_refine_diff_density_rms 0.122
_refine_ls_extinction_method none
_refine_ls_goodness_of_fit_ref 1.039
_refine_ls_hydrogen_treatment mixed
_refine_ls_matrix_type full
_refine_ls_number_parameters 591
_refine_ls_number_reflns 11624
_refine_ls_number_restraints 50
_refine_ls_restrained_S_all 1.054
_refine_ls_R_factor_all 0.0554
_refine_ls_R_factor_gt 0.0406
_refine_ls_shift/su_max 0.023
_refine_ls_shift/su_mean 0.000
_refine_ls_structure_factor_coef Fsqd
_refine_ls_weighting_details 'w=1/[\s^2^(Fo^2^)+(0.0364P)^2^+20.2845P] where P=(Fo^2^+2Fc^2^)/3'
_refine_ls_weighting_scheme calc
_refine_ls_wR_factor_gt 0.0902
_refine_ls_wR_factor_ref 0.0971
_reflns_Friedel_coverage 0.000
_reflns_number_gt 9457
_reflns_number_total 11624
_reflns_threshold_expression 'I > 2\s(I)'
_cod_data_source_file c6sc04899d2.cif
_cod_data_source_block VPX87_LPR343
_cod_database_code 1545688
_shelx_shelxl_version_number 2014/7
_shelx_space_group_comment
;
The symmetry employed for this shelxl refinement is uniquely defined
by the following loop, which should always be used as a source of
symmetry information in preference to the above space-group names.
They are only intended as comments.
;

loop_
_space_group_symop_operation_xyz
'x, y, z'
'-x, y+1/2, -z+1/2'
'-x, -y, -z'
'x, -y-1/2, z-1/2'

loop_
_atom_site_label
_atom_site_type_symbol
_atom_site_fract_x
_atom_site_fract_y
_atom_site_fract_z
_atom_site_U_iso_or_equiv
_atom_site_adp_type
_atom_site_occupancy
_atom_site_site_symmetry_order
_atom_site_calc_flag
_atom_site_refinement_flags_posn
_atom_site_refinement_flags_adp
_atom_site_refinement_flags_occupancy
_atom_site_disorder_assembly
_atom_site_disorder_group
B1A B 0.3291(6) 0.7381(9) 0.9360(6) 0.056(2) Uani 0.583(7) 1 d D . P A 1
F1A F 0.3533(5) 0.7465(7) 1.0013(4) 0.0851(18) Uani 0.583(7) 1 d D . P A 1
F2A F 0.3210(5) 0.6218(6) 0.9213(4) 0.0851(18) Uani 0.583(7) 1 d D . P A 1
F3A F 0.2685(4) 0.7998(6) 0.9122(4) 0.0851(18) Uani 0.583(7) 1 d D . P A 1
F4A F 0.3707(4) 0.7880(6) 0.9120(4) 0.0851(18) Uani 0.583(7) 1 d D . P A 1
B1B B 0.3180(7) 0.7289(11) 0.9286(7) 0.056(2) Uani 0.417(7) 1 d D . P A 2
F1B F 0.3214(5) 0.7359(9) 0.9921(5) 0.064(2) Uani 0.417(7) 1 d D . P A 2
F2B F 0.2654(5) 0.6489(7) 0.8914(5) 0.064(2) Uani 0.417(7) 1 d D . P A 2
F3B F 0.3028(5) 0.8415(7) 0.8994(5) 0.064(2) Uani 0.417(7) 1 d D . P A 2
F4B F 0.3785(5) 0.6886(7) 0.9243(5) 0.064(2) Uani 0.417(7) 1 d D . P A 2
C1SA C 0.1590(9) 0.6570(11) 0.2590(8) 0.114(5) Uiso 0.672(6) 1 d D . P B 3
H1S1 H 0.1490 0.6279 0.2149 0.137 Uiso 0.672(6) 1 calc R U P B 3
H1S2 H 0.2083 0.6815 0.2807 0.137 Uiso 0.672(6) 1 calc R U P B 3
Cl1A Cl 0.0955(4) 0.7847(6) 0.2583(3) 0.164(3) Uiso 0.672(6) 1 d D . P B 3
Cl2A Cl 0.1356(3) 0.5450(6) 0.3075(3) 0.162(3) Uiso 0.672(6) 1 d D . P B 3
C1SB C 0.0601(15) 0.7338(19) 0.2928(13) 0.095(9) Uiso 0.328(6) 1 d D . P B 2
H1S3 H 0.0223 0.6748 0.2832 0.114 Uiso 0.328(6) 1 calc R U P B 2
H1S4 H 0.0928 0.7282 0.3389 0.114 Uiso 0.328(6) 1 calc R U P B 2
Cl1B Cl 0.0256(6) 0.8884(10) 0.2696(5) 0.139(4) Uiso 0.328(6) 1 d D . P B 2
Cl2B Cl 0.1066(9) 0.7181(16) 0.2358(8) 0.210(7) Uiso 0.328(6) 1 d D . P B 2
Cl4 Cl 0.4721(3) 0.9626(9) 0.0731(3) 0.149(4) Uani 0.5 1 d . . P . .
C2S C 0.4618(10) 0.9200(17) -0.0029(9) 0.087(5) Uani 0.5 1 d . . P . .
H2S1 H 0.4135 0.9367 -0.0339 0.105 Uiso 0.5 1 calc R U P . .
H2S2 H 0.4696 0.8334 -0.0032 0.105 Uiso 0.5 1 calc R U P . .
Cl3 Cl 0.4794(3) 1.0042(5) 0.0285(3) 0.1066(18) Uani 0.5 1 d . . P . .
C1 C 0.2670(2) 0.1801(4) 0.0573(2) 0.0203(8) Uani 1 1 d . . . . .
C3 C 0.2599(2) 0.0351(4) -0.0157(2) 0.0264(9) Uani 1 1 d . . . . .
H3 H 0.2530 -0.0021 -0.0555 0.032 Uiso 1 1 calc R U . . .
C4 C 0.2810(2) -0.0180(4) 0.0420(2) 0.0267(9) Uani 1 1 d . . . . .
H4 H 0.2920 -0.0997 0.0510 0.032 Uiso 1 1 calc R U . . .
C6 C 0.2847(2) 0.0355(3) 0.1480(2) 0.0231(9) Uani 1 1 d . . . . .
C7 C 0.2214(2) 0.0015(4) 0.1491(2) 0.0275(9) Uani 1 1 d . . . . .
C8 C 0.2220(3) -0.0362(4) 0.2080(3) 0.0365(12) Uani 1 1 d . . . . .
H8 H 0.1798 -0.0599 0.2101 0.044 Uiso 1 1 calc R U . . .
C9 C 0.2828(3) -0.0395(4) 0.2630(3) 0.0384(13) Uani 1 1 d . . . . .
H9 H 0.2821 -0.0632 0.3029 0.046 Uiso 1 1 calc R U . . .
C10 C 0.3450(3) -0.0086(4) 0.2605(2) 0.0349(11) Uani 1 1 d . . . . .
H10 H 0.3867 -0.0120 0.2988 0.042 Uiso 1 1 calc R U . . .
C11 C 0.3477(3) 0.0274(4) 0.2031(2) 0.0285(10) Uani 1 1 d . . . . .
C12 C 0.1545(2) -0.0059(5) 0.0882(2) 0.0334(11) Uani 1 1 d . . . . .
H12 H 0.1622 0.0364 0.0530 0.040 Uiso 1 1 calc R U . . .
C13 C 0.0923(3) 0.0513(6) 0.0944(3) 0.0520(16) Uani 1 1 d . . . . .
H13A H 0.0817 0.0082 0.1268 0.078 Uiso 1 1 calc R U . . .
H13B H 0.0520 0.0483 0.0526 0.078 Uiso 1 1 calc R U . . .
H13C H 0.1031 0.1342 0.1079 0.078 Uiso 1 1 calc R U . . .
C14 C 0.1388(3) -0.1372(5) 0.0680(3) 0.0473(14) Uani 1 1 d . . . . .
H14A H 0.1284 -0.1799 0.1005 0.071 Uiso 1 1 calc R U . . .
H14B H 0.1794 -0.1732 0.0645 0.071 Uiso 1 1 calc R U . . .
H14C H 0.0987 -0.1419 0.0261 0.071 Uiso 1 1 calc R U . . .
C15 C 0.4176(2) 0.0458(4) 0.2005(3) 0.0335(11) Uani 1 1 d . . . . .
H15 H 0.4091 0.0760 0.1565 0.040 Uiso 1 1 calc R U . . .
C16 C 0.4557(3) -0.0740(5) 0.2103(4) 0.0582(18) Uani 1 1 d . . . . .
H16A H 0.4681 -0.1020 0.2545 0.087 Uiso 1 1 calc R U . . .
H16B H 0.4979 -0.0640 0.2029 0.087 Uiso 1 1 calc R U . . .
H16C H 0.4252 -0.1323 0.1796 0.087 Uiso 1 1 calc R U . . .
C17 C 0.4632(3) 0.1360(5) 0.2501(3) 0.0471(15) Uani 1 1 d . . . . .
H17A H 0.4380 0.2112 0.2444 0.071 Uiso 1 1 calc R U . . .
H17B H 0.5059 0.1490 0.2440 0.071 Uiso 1 1 calc R U . . .
H17C H 0.4749 0.1056 0.2938 0.071 Uiso 1 1 calc R U . . .
C18 C 0.2181(2) 0.2328(4) -0.0622(2) 0.0252(9) Uani 1 1 d . . . . .
C19 C 0.1466(2) 0.2569(4) -0.0846(2) 0.0285(10) Uani 1 1 d . . . . .
C20 C 0.1168(3) 0.3274(5) -0.1398(2) 0.0361(11) Uani 1 1 d . . . . .
H20 H 0.0690 0.3474 -0.1555 0.043 Uiso 1 1 calc R U . . .
C21 C 0.1552(3) 0.3687(5) -0.1722(2) 0.0394(12) Uani 1 1 d . . . . .
H21 H 0.1337 0.4168 -0.2096 0.047 Uiso 1 1 calc R U . . .
C22 C 0.2249(3) 0.3401(4) -0.1503(2) 0.0350(11) Uani 1 1 d . . . . .
H22 H 0.2507 0.3681 -0.1732 0.042 Uiso 1 1 calc R U . . .
C23 C 0.2579(3) 0.2709(4) -0.0951(2) 0.0288(10) Uani 1 1 d . . . . .
C24 C 0.1023(2) 0.2029(5) -0.0533(3) 0.0338(11) Uani 1 1 d . . . . .
H24 H 0.1305 0.2006 -0.0055 0.041 Uiso 1 1 calc R U . . .
C25 C 0.0830(3) 0.0747(5) -0.0773(3) 0.0434(13) Uani 1 1 d . . . . .
H25A H 0.0559 0.0750 -0.1243 0.065 Uiso 1 1 calc R U . . .
H25B H 0.0553 0.0393 -0.0562 0.065 Uiso 1 1 calc R U . . .
H25C H 0.1255 0.0282 -0.0668 0.065 Uiso 1 1 calc R U . . .
C26 C 0.0353(3) 0.2724(5) -0.0663(3) 0.0428(13) Uani 1 1 d . . . . .
H26A H 0.0463 0.3570 -0.0580 0.064 Uiso 1 1 calc R U . . .
H26B H 0.0144 0.2432 -0.0378 0.064 Uiso 1 1 calc R U . . .
H26C H 0.0026 0.2614 -0.1115 0.064 Uiso 1 1 calc R U . . .
C27 C 0.3323(2) 0.2331(4) -0.0764(2) 0.0286(10) Uani 1 1 d . . . . .
H27 H 0.3509 0.2002 -0.0315 0.034 Uiso 1 1 calc R U . . .
C28 C 0.3786(3) 0.3372(5) -0.0779(3) 0.0385(12) Uani 1 1 d . . . . .
H28A H 0.4271 0.3111 -0.0608 0.058 Uiso 1 1 calc R U . . .
H28B H 0.3740 0.4025 -0.0514 0.058 Uiso 1 1 calc R U . . .
H28C H 0.3641 0.3645 -0.1226 0.058 Uiso 1 1 calc R U . . .
C29 C 0.3358(3) 0.1357(5) -0.1222(3) 0.0386(12) Uani 1 1 d . . . . .
H29A H 0.3146 0.1649 -0.1668 0.058 Uiso 1 1 calc R U . . .
H29B H 0.3105 0.0654 -0.1182 0.058 Uiso 1 1 calc R U . . .
H29C H 0.3844 0.1148 -0.1109 0.058 Uiso 1 1 calc R U . . .
C30 C 0.2047(2) 0.3266(4) 0.1312(2) 0.0256(9) Uani 1 1 d . . . . .
C31 C 0.1981(3) 0.2805(4) 0.1868(2) 0.0315(10) Uani 1 1 d . . . . .
H31 H 0.2313 0.2290 0.2170 0.038 Uiso 1 1 calc R U . . .
C32 C 0.1390(3) 0.3177(5) 0.1922(3) 0.0467(14) Uani 1 1 d . . . . .
H32 H 0.1270 0.2953 0.2266 0.056 Uiso 1 1 calc R U . . .
C34 C 0.1494(2) 0.4001(4) 0.0966(2) 0.0310(10) Uani 1 1 d . . . . .
C35 C 0.1494(2) 0.4695(4) 0.0434(2) 0.0313(10) Uani 1 1 d . . . . .
C37 C 0.2118(3) 0.5108(4) -0.0181(2) 0.0334(11) Uani 1 1 d . . . . .
H37 H 0.2504 0.4950 -0.0283 0.040 Uiso 1 1 calc R U . . .
C38 C 0.1644(3) 0.5974(5) -0.0533(3) 0.0429(14) Uani 1 1 d . . . . .
H38 H 0.1707 0.6406 -0.0864 0.052 Uiso 1 1 calc R U . . .
C39 C 0.1079(3) 0.6192(5) -0.0388(3) 0.0470(14) Uani 1 1 d . . . . .
H39 H 0.0748 0.6780 -0.0621 0.056 Uiso 1 1 calc R U . . .
C40 C 0.0999(3) 0.5557(5) 0.0092(3) 0.0396(12) Uani 1 1 d . . . . .
H40 H 0.0611 0.5700 0.0193 0.048 Uiso 1 1 calc R U . . .
C42 C 0.3469(2) 0.4708(4) 0.2297(2) 0.0264(9) Uani 1 1 d . . . . .
H42 H 0.3600 0.3918 0.2445 0.032 Uiso 1 1 calc R U . . .
C43 C 0.3640(3) 0.5608(4) 0.2751(2) 0.0340(11) Uani 1 1 d . . . . .
H43 H 0.3887 0.5436 0.3198 0.041 Uiso 1 1 calc R U . . .
C44 C 0.3448(3) 0.6753(4) 0.2548(2) 0.0361(11) Uani 1 1 d . . . . .
H44 H 0.3551 0.7385 0.2851 0.043 Uiso 1 1 calc R U . . .
C45 C 0.3099(3) 0.6964(4) 0.1890(3) 0.0389(12) Uani 1 1 d . . . . .
H45 H 0.2970 0.7747 0.1732 0.047 Uiso 1 1 calc R U . . .
C46 C 0.2944(3) 0.6012(4) 0.1470(2) 0.0326(11) Uani 1 1 d . . . . .
H46 H 0.2692 0.6162 0.1021 0.039 Uiso 1 1 calc R U . . .
C48 C 0.4209(2) 0.2907(5) 0.0893(2) 0.0294(10) Uani 1 1 d . . . . .
H48 H 0.4106 0.2110 0.0958 0.035 Uiso 1 1 calc R U . . .
C49 C 0.4844(3) 0.3145(6) 0.0880(2) 0.0414(13) Uani 1 1 d . . . . .
H49 H 0.5170 0.2525 0.0940 0.050 Uiso 1 1 calc R U . . .
C50 C 0.4998(3) 0.4303(6) 0.0776(2) 0.0464(15) Uani 1 1 d . . . . .
H50 H 0.5432 0.4492 0.0766 0.056 Uiso 1 1 calc R U . . .
C51 C 0.4509(3) 0.5170(5) 0.0688(3) 0.0449(14) Uani 1 1 d . . . . .
H51 H 0.4598 0.5968 0.0611 0.054 Uiso 1 1 calc R U . . .
C52 C 0.3883(3) 0.4868(5) 0.0713(2) 0.0380(12) Uani 1 1 d . . . . .
H52 H 0.3550 0.5476 0.0651 0.046 Uiso 1 1 calc R U . . .
N2 N 0.25008(19) 0.1550(3) -0.00677(17) 0.0230(7) Uani 1 1 d . . . . .
N5 N 0.28380(18) 0.0697(3) 0.08618(18) 0.0227(8) Uani 1 1 d . . . . .
N36 N 0.2056(2) 0.4482(3) 0.02982(18) 0.0266(8) Uani 1 1 d . . . . .
N41 N 0.31288(19) 0.4890(3) 0.16573(17) 0.0235(7) Uani 1 1 d . . . . .
N47 N 0.3728(2) 0.3751(3) 0.08198(18) 0.0266(8) Uani 1 1 d . . . . .
S33 S 0.08933(8) 0.40945(16) 0.13011(8) 0.0513(4) Uani 1 1 d . . . . .
Ir1 Ir 0.28361(2) 0.33661(2) 0.10345(2) 0.02035(6) Uani 1 1 d D . . . .
H1 H 0.3362(18) 0.264(3) 0.1645(14) 0.021(12) Uiso 1 1 d D . . . .

loop_
_atom_site_aniso_label
_atom_site_aniso_U_11
_atom_site_aniso_U_22
_atom_site_aniso_U_33
_atom_site_aniso_U_23
_atom_site_aniso_U_13
_atom_site_aniso_U_12
B1A 0.080(7) 0.029(4) 0.091(7) 0.007(4) 0.069(6) 0.010(4)
F1A 0.111(4) 0.051(2) 0.107(3) 0.004(2) 0.059(3) 0.015(2)
F2A 0.111(4) 0.051(2) 0.107(3) 0.004(2) 0.059(3) 0.015(2)
F3A 0.111(4) 0.051(2) 0.107(3) 0.004(2) 0.059(3) 0.015(2)
F4A 0.111(4) 0.051(2) 0.107(3) 0.004(2) 0.059(3) 0.015(2)
B1B 0.080(7) 0.029(4) 0.091(7) 0.007(4) 0.069(6) 0.010(4)
F1B 0.070(4) 0.043(3) 0.093(4) -0.013(2) 0.048(3) -0.004(2)
F2B 0.070(4) 0.043(3) 0.093(4) -0.013(2) 0.048(3) -0.004(2)
F3B 0.070(4) 0.043(3) 0.093(4) -0.013(2) 0.048(3) -0.004(2)
F4B 0.070(4) 0.043(3) 0.093(4) -0.013(2) 0.048(3) -0.004(2)
Cl4 0.056(3) 0.264(10) 0.109(4) -0.105(6) 0.016(3) 0.027(4)
C2S 0.093(13) 0.064(11) 0.086(12) -0.013(9) 0.018(10) -0.013(10)
Cl3 0.085(4) 0.081(3) 0.115(5) 0.015(4) 0.002(3) 0.004(3)
C1 0.020(2) 0.018(2) 0.026(2) -0.0015(16) 0.0120(17) -0.0026(16)
C3 0.032(2) 0.023(2) 0.028(2) -0.0075(18) 0.016(2) -0.0067(18)
C4 0.028(2) 0.018(2) 0.036(2) -0.0067(18) 0.015(2) -0.0019(17)
C6 0.032(2) 0.0117(18) 0.026(2) -0.0026(16) 0.0132(19) 0.0008(16)
C7 0.032(2) 0.020(2) 0.033(2) -0.0035(19) 0.017(2) -0.0032(18)
C8 0.049(3) 0.024(2) 0.047(3) -0.001(2) 0.030(3) -0.001(2)
C9 0.071(4) 0.019(2) 0.034(3) -0.0004(19) 0.030(3) 0.003(2)
C10 0.052(3) 0.016(2) 0.028(2) -0.0020(18) 0.009(2) 0.004(2)
C11 0.037(3) 0.0122(19) 0.034(2) -0.0042(17) 0.012(2) -0.0015(18)
C12 0.028(2) 0.033(3) 0.039(3) 0.000(2) 0.013(2) -0.007(2)
C13 0.028(3) 0.063(4) 0.064(4) -0.010(3) 0.018(3) -0.005(3)
C14 0.052(4) 0.040(3) 0.047(3) -0.008(3) 0.017(3) -0.017(3)
C15 0.029(3) 0.022(2) 0.042(3) 0.002(2) 0.007(2) -0.0004(19)
C16 0.039(3) 0.027(3) 0.103(6) -0.002(3) 0.023(3) 0.001(2)
C17 0.038(3) 0.030(3) 0.057(4) 0.001(2) 0.004(3) 0.000(2)
C18 0.034(2) 0.019(2) 0.021(2) -0.0046(16) 0.0096(19) -0.0047(18)
C19 0.032(3) 0.026(2) 0.025(2) -0.0056(18) 0.010(2) -0.0061(19)
C20 0.036(3) 0.033(3) 0.032(3) -0.006(2) 0.007(2) -0.001(2)
C21 0.052(3) 0.036(3) 0.027(3) 0.001(2) 0.013(2) 0.000(2)
C22 0.054(3) 0.030(2) 0.026(2) -0.002(2) 0.021(2) -0.006(2)
C23 0.038(3) 0.025(2) 0.026(2) -0.0062(18) 0.016(2) -0.0063(19)
C24 0.024(2) 0.038(3) 0.035(3) -0.002(2) 0.008(2) -0.003(2)
C25 0.035(3) 0.041(3) 0.048(3) -0.005(3) 0.012(3) -0.014(2)
C26 0.024(3) 0.057(4) 0.043(3) -0.002(3) 0.008(2) 0.000(2)
C27 0.032(2) 0.032(2) 0.026(2) -0.0021(19) 0.015(2) -0.0055(19)
C28 0.043(3) 0.040(3) 0.036(3) -0.004(2) 0.020(2) -0.015(2)
C29 0.042(3) 0.040(3) 0.038(3) -0.009(2) 0.021(2) -0.004(2)
C30 0.025(2) 0.027(2) 0.024(2) -0.0027(18) 0.0091(18) -0.0011(18)
C31 0.035(3) 0.031(2) 0.029(2) -0.001(2) 0.014(2) 0.002(2)
C32 0.052(3) 0.057(4) 0.042(3) 0.007(3) 0.030(3) 0.010(3)
C34 0.027(2) 0.035(3) 0.030(3) -0.002(2) 0.011(2) 0.006(2)
C35 0.029(2) 0.030(2) 0.027(2) -0.0047(19) 0.004(2) 0.0032(19)
C37 0.048(3) 0.025(2) 0.026(2) -0.0027(19) 0.013(2) -0.004(2)
C38 0.064(4) 0.025(3) 0.028(3) 0.005(2) 0.007(3) 0.000(2)
C39 0.053(4) 0.031(3) 0.039(3) 0.003(2) 0.002(3) 0.008(3)
C40 0.031(3) 0.035(3) 0.042(3) 0.001(2) 0.004(2) 0.009(2)
C42 0.033(2) 0.017(2) 0.028(2) 0.0022(17) 0.011(2) 0.0002(17)
C43 0.045(3) 0.024(2) 0.029(2) 0.0003(19) 0.011(2) -0.004(2)
C44 0.053(3) 0.021(2) 0.029(2) -0.0063(19) 0.012(2) -0.002(2)
C45 0.056(3) 0.016(2) 0.037(3) -0.0005(19) 0.011(3) 0.001(2)
C46 0.044(3) 0.023(2) 0.024(2) 0.0019(18) 0.007(2) 0.001(2)
C48 0.030(2) 0.034(2) 0.024(2) -0.0014(19) 0.0102(19) -0.006(2)
C49 0.026(2) 0.070(4) 0.028(3) 0.005(3) 0.011(2) -0.003(2)
C50 0.037(3) 0.073(4) 0.027(3) -0.007(3) 0.010(2) -0.028(3)
C51 0.058(4) 0.041(3) 0.037(3) -0.009(2) 0.021(3) -0.028(3)
C52 0.051(3) 0.031(3) 0.035(3) -0.005(2) 0.020(2) -0.018(2)
N2 0.0268(19) 0.0185(17) 0.0254(18) -0.0025(15) 0.0126(15) -0.0020(15)
N5 0.0220(18) 0.0199(18) 0.0266(19) -0.0043(14) 0.0105(16) -0.0018(14)
N36 0.030(2) 0.0202(18) 0.0245(19) 0.0005(15) 0.0060(16) 0.0021(15)
N41 0.0273(19) 0.0178(17) 0.0247(18) 0.0001(14) 0.0100(15) -0.0025(15)
N47 0.030(2) 0.0265(19) 0.0231(19) -0.0067(15) 0.0101(16) -0.0104(16)
S33 0.0390(8) 0.0687(11) 0.0535(9) 0.0117(8) 0.0266(7) 0.0211(7)
Ir1 0.02396(9) 0.01469(8) 0.02131(9) -0.00108(7) 0.00822(6) -0.00090(7)

loop_
_atom_type_symbol
_atom_type_description
_atom_type_scat_dispersion_real
_atom_type_scat_dispersion_imag
_atom_type_scat_source
C C 0.0033 0.0016 'International Tables Vol C Tables 4.2.6.8 and 6.1.1.4'
H H 0.0000 0.0000 'International Tables Vol C Tables 4.2.6.8 and 6.1.1.4'
N N 0.0061 0.0033 'International Tables Vol C Tables 4.2.6.8 and 6.1.1.4'
B B 0.0013 0.0007 'International Tables Vol C Tables 4.2.6.8 and 6.1.1.4'
F F 0.0171 0.0103 'International Tables Vol C Tables 4.2.6.8 and 6.1.1.4'
S S 0.1246 0.1234 'International Tables Vol C Tables 4.2.6.8 and 6.1.1.4'
Ir Ir -1.4442 7.9887 'International Tables Vol C Tables 4.2.6.8 and 6.1.1.4'
Cl Cl 0.1484 0.1585 'International Tables Vol C Tables 4.2.6.8 and 6.1.1.4'

loop_
_geom_angle_atom_site_label_1
_geom_angle_atom_site_label_2
_geom_angle_atom_site_label_3
_geom_angle
_geom_angle_site_symmetry_1
_geom_angle_site_symmetry_3
F4A B1A F2A 110.4(8) . .
F4A B1A F3A 107.1(9) . .
F2A B1A F3A 113.4(10) . .
F4A B1A F1A 113.6(10) . .
F2A B1A F1A 106.9(8) . .
F3A B1A F1A 105.5(8) . .
F4B B1B F3B 107.4(9) . .
F4B B1B F2B 105.6(9) . .
F3B B1B F2B 108.9(10) . .
F4B B1B F1B 115.1(10) . .
F3B B1B F1B 109.6(9) . .
F2B B1B F1B 110.0(9) . .
Cl2A C1SA Cl1A 98.8(8) . .
Cl2A C1SA H1S1 112.0 . .
Cl1A C1SA H1S1 112.0 . .
Cl2A C1SA H1S2 112.0 . .
Cl1A C1SA H1S2 112.0 . .
H1S1 C1SA H1S2 109.7 . .
Cl1B C1SB Cl2B 98.2(11) . .
Cl1B C1SB H1S3 112.1 . .
Cl2B C1SB H1S3 112.1 . .
Cl1B C1SB H1S4 112.1 . .
Cl2B C1SB H1S4 112.1 . .
H1S3 C1SB H1S4 109.8 . .
Cl3 Cl4 C2S 42.0(7) . .
Cl4 C2S Cl3 112.0(12) . 3_675
Cl4 C2S H2S1 109.2 . .
Cl3 C2S H2S1 109.2 3_675 .
Cl4 C2S H2S2 109.2 . .
Cl3 C2S H2S2 109.2 3_675 .
H2S1 C2S H2S2 107.9 . .
Cl4 Cl3 C2S 145.0(8) . 3_675
Cl4 Cl3 Cl3 148.2(8) . 3_675
C2S Cl3 Cl3 37.0(6) 3_675 3_675
N2 C1 N5 102.8(3) . .
N2 C1 Ir1 130.3(3) . .
N5 C1 Ir1 125.9(3) . .
C4 C3 N2 107.5(4) . .
C4 C3 H3 126.3 . .
N2 C3 H3 126.3 . .
C3 C4 N5 106.6(4) . .
C3 C4 H4 126.7 . .
N5 C4 H4 126.7 . .
C7 C6 C11 121.8(4) . .
C7 C6 N5 117.3(4) . .
C11 C6 N5 120.7(4) . .
C8 C7 C6 117.9(4) . .
C8 C7 C12 119.6(4) . .
C6 C7 C12 122.3(4) . .
C9 C8 C7 121.0(5) . .
C9 C8 H8 119.5 . .
C7 C8 H8 119.5 . .
C8 C9 C10 120.2(5) . .
C8 C9 H9 119.9 . .
C10 C9 H9 119.9 . .
C9 C10 C11 121.3(5) . .
C9 C10 H10 119.3 . .
C11 C10 H10 119.3 . .
C10 C11 C6 117.7(5) . .
C10 C11 C15 119.6(4) . .
C6 C11 C15 122.5(4) . .
C7 C12 C13 114.0(4) . .
C7 C12 C14 109.1(4) . .
C13 C12 C14 110.2(4) . .
C7 C12 H12 107.8 . .
C13 C12 H12 107.8 . .
C14 C12 H12 107.8 . .
C12 C13 H13A 109.5 . .
C12 C13 H13B 109.5 . .
H13A C13 H13B 109.5 . .
C12 C13 H13C 109.5 . .
H13A C13 H13C 109.5 . .
H13B C13 H13C 109.5 . .
C12 C14 H14A 109.5 . .
C12 C14 H14B 109.5 . .
H14A C14 H14B 109.5 . .
C12 C14 H14C 109.5 . .
H14A C14 H14C 109.5 . .
H14B C14 H14C 109.5 . .
C11 C15 C17 113.0(5) . .
C11 C15 C16 109.5(4) . .
C17 C15 C16 110.1(4) . .
C11 C15 H15 108.0 . .
C17 C15 H15 108.0 . .
C16 C15 H15 108.0 . .
C15 C16 H16A 109.5 . .
C15 C16 H16B 109.5 . .
H16A C16 H16B 109.5 . .
C15 C16 H16C 109.5 . .
H16A C16 H16C 109.5 . .
H16B C16 H16C 109.5 . .
C15 C17 H17A 109.5 . .
C15 C17 H17B 109.5 . .
H17A C17 H17B 109.5 . .
C15 C17 H17C 109.5 . .
H17A C17 H17C 109.5 . .
H17B C17 H17C 109.5 . .
C23 C18 C19 122.5(4) . .
C23 C18 N2 118.6(4) . .
C19 C18 N2 118.5(4) . .
C20 C19 C18 117.0(4) . .
C20 C19 C24 120.8(4) . .
C18 C19 C24 122.0(4) . .
C21 C20 C19 121.6(5) . .
C21 C20 H20 119.2 . .
C19 C20 H20 119.2 . .
C20 C21 C22 120.0(5) . .
C20 C21 H21 120.0 . .
C22 C21 H21 120.0 . .
C21 C22 C23 121.2(5) . .
C21 C22 H22 119.4 . .
C23 C22 H22 119.4 . .
C22 C23 C18 117.5(5) . .
C22 C23 C27 119.2(4) . .
C18 C23 C27 123.2(4) . .
C19 C24 C26 113.8(4) . .
C19 C24 C25 109.6(4) . .
C26 C24 C25 108.8(4) . .
C19 C24 H24 108.2 . .
C26 C24 H24 108.2 . .
C25 C24 H24 108.2 . .
C24 C25 H25A 109.5 . .
C24 C25 H25B 109.5 . .
H25A C25 H25B 109.5 . .
C24 C25 H25C 109.5 . .
H25A C25 H25C 109.5 . .
H25B C25 H25C 109.5 . .
C24 C26 H26A 109.5 . .
C24 C26 H26B 109.5 . .
H26A C26 H26B 109.5 . .
C24 C26 H26C 109.5 . .
H26A C26 H26C 109.5 . .
H26B C26 H26C 109.5 . .
C23 C27 C29 110.2(4) . .
C23 C27 C28 112.1(4) . .
C29 C27 C28 108.7(4) . .
C23 C27 H27 108.6 . .
C29 C27 H27 108.6 . .
C28 C27 H27 108.6 . .
C27 C28 H28A 109.5 . .
C27 C28 H28B 109.5 . .
H28A C28 H28B 109.5 . .
C27 C28 H28C 109.5 . .
H28A C28 H28C 109.5 . .
H28B C28 H28C 109.5 . .
C27 C29 H29A 109.5 . .
C27 C29 H29B 109.5 . .
H29A C29 H29B 109.5 . .
C27 C29 H29C 109.5 . .
H29A C29 H29C 109.5 . .
H29B C29 H29C 109.5 . .
C34 C30 C31 110.7(4) . .
C34 C30 Ir1 113.8(3) . .
C31 C30 Ir1 133.9(3) . .
C32 C31 C30 113.2(5) . .
C32 C31 H31 123.4 . .
C30 C31 H31 123.4 . .
C31 C32 S33 112.5(4) . .
C31 C32 H32 123.8 . .
S33 C32 H32 123.8 . .
C30 C34 C35 120.7(4) . .
C30 C34 S33 112.8(4) . .
C35 C34 S33 126.1(4) . .
N36 C35 C40 121.0(5) . .
N36 C35 C34 113.2(4) . .
C40 C35 C34 125.7(5) . .
N36 C37 C38 123.0(5) . .
N36 C37 H37 118.5 . .
C38 C37 H37 118.5 . .
C39 C38 C37 118.4(5) . .
C39 C38 H38 120.8 . .
C37 C38 H38 120.8 . .
C40 C39 C38 119.8(5) . .
C40 C39 H39 120.1 . .
C38 C39 H39 120.1 . .
C39 C40 C35 119.5(5) . .
C39 C40 H40 120.2 . .
C35 C40 H40 120.2 . .
N41 C42 C43 123.5(4) . .
N41 C42 H42 118.2 . .
C43 C42 H42 118.2 . .
C44 C43 C42 119.2(5) . .
C44 C43 H43 120.4 . .
C42 C43 H43 120.4 . .
C43 C44 C45 118.3(4) . .
C43 C44 H44 120.8 . .
C45 C44 H44 120.8 . .
C46 C45 C44 118.8(4) . .
C46 C45 H45 120.6 . .
C44 C45 H45 120.6 . .
N41 C46 C45 123.8(4) . .
N41 C46 H46 118.1 . .
C45 C46 H46 118.1 . .
N47 C48 C49 123.3(5) . .
N47 C48 H48 118.3 . .
C49 C48 H48 118.3 . .
C48 C49 C50 119.0(6) . .
C48 C49 H49 120.5 . .
C50 C49 H49 120.5 . .
C51 C50 C49 118.4(5) . .
C51 C50 H50 120.8 . .
C49 C50 H50 120.8 . .
C50 C51 C52 119.5(5) . .
C50 C51 H51 120.3 . .
C52 C51 H51 120.3 . .
N47 C52 C51 122.8(5) . .
N47 C52 H52 118.6 . .
C51 C52 H52 118.6 . .
C1 N2 C3 111.3(4) . .
C1 N2 C18 128.1(4) . .
C3 N2 C18 120.2(4) . .
C1 N5 C4 111.7(4) . .
C1 N5 C6 126.8(3) . .
C4 N5 C6 119.3(4) . .
C37 N36 C35 118.3(4) . .
C37 N36 Ir1 128.5(3) . .
C35 N36 Ir1 112.2(3) . .
C46 N41 C42 116.4(4) . .
C46 N41 Ir1 125.3(3) . .
C42 N41 Ir1 118.0(3) . .
C52 N47 C48 117.0(4) . .
C52 N47 Ir1 121.6(4) . .
C48 N47 Ir1 120.6(3) . .
C32 S33 C34 90.8(3) . .
C1 Ir1 C30 97.21(17) . .
C1 Ir1 N41 170.95(15) . .
C30 Ir1 N41 83.69(16) . .
C1 Ir1 N47 92.20(15) . .
C30 Ir1 N47 170.58(16) . .
N41 Ir1 N47 86.97(14) . .
C1 Ir1 N36 100.97(15) . .
C30 Ir1 N36 79.16(17) . .
N41 Ir1 N36 88.05(13) . .
N47 Ir1 N36 99.36(15) . .
C1 Ir1 H1 85.0(16) . .
C30 Ir1 H1 94.0(16) . .
N41 Ir1 H1 86.0(16) . .
N47 Ir1 H1 86.5(16) . .
N36 Ir1 H1 171.4(16) . .

loop_
_geom_bond_atom_site_label_1
_geom_bond_atom_site_label_2
_geom_bond_distance
_geom_bond_site_symmetry_2
B1A F4A 1.335(11) .
B1A F2A 1.345(11) .
B1A F3A 1.357(11) .
B1A F1A 1.358(11) .
B1B F4B 1.397(12) .
B1B F3B 1.406(13) .
B1B F2B 1.409(13) .
B1B F1B 1.415(12) .
C1SA Cl2A 1.871(13) .
C1SA Cl1A 1.962(14) .
C1SA H1S1 0.9900 .
C1SA H1S2 0.9900 .
C1SB Cl1B 1.877(17) .
C1SB Cl2B 1.929(17) .
C1SB H1S3 0.9900 .
C1SB H1S4 0.9900 .
Cl4 Cl3 1.181(9) .
Cl4 C2S 1.715(19) .
C2S Cl3 1.790(19) 3_675
C2S H2S1 0.9900 .
C2S H2S2 0.9900 .
Cl3 C2S 1.790(19) 3_675
Cl3 Cl3 1.836(16) 3_675
C1 N2 1.375(5) .
C1 N5 1.382(5) .
C1 Ir1 2.007(4) .
C3 C4 1.339(6) .
C3 N2 1.393(5) .
C3 H3 0.9500 .
C4 N5 1.392(5) .
C4 H4 0.9500 .
C6 C7 1.402(6) .
C6 C11 1.404(6) .
C6 N5 1.447(6) .
C7 C8 1.398(7) .
C7 C12 1.520(7) .
C8 C9 1.373(8) .
C8 H8 0.9500 .
C9 C10 1.384(8) .
C9 H9 0.9500 .
C10 C11 1.388(7) .
C10 H10 0.9500 .
C11 C15 1.514(7) .
C12 C13 1.522(7) .
C12 C14 1.543(7) .
C12 H12 1.0000 .
C13 H13A 0.9800 .
C13 H13B 0.9800 .
C13 H13C 0.9800 .
C14 H14A 0.9800 .
C14 H14B 0.9800 .
C14 H14C 0.9800 .
C15 C17 1.528(7) .
C15 C16 1.540(7) .
C15 H15 1.0000 .
C16 H16A 0.9800 .
C16 H16B 0.9800 .
C16 H16C 0.9800 .
C17 H17A 0.9800 .
C17 H17B 0.9800 .
C17 H17C 0.9800 .
C18 C23 1.402(6) .
C18 C19 1.406(7) .
C18 N2 1.451(6) .
C19 C20 1.395(7) .
C19 C24 1.516(7) .
C20 C21 1.380(8) .
C20 H20 0.9500 .
C21 C22 1.384(8) .
C21 H21 0.9500 .
C22 C23 1.394(7) .
C22 H22 0.9500 .
C23 C27 1.509(7) .
C24 C26 1.534(7) .
C24 C25 1.538(7) .
C24 H24 1.0000 .
C25 H25A 0.9800 .
C25 H25B 0.9800 .
C25 H25C 0.9800 .
C26 H26A 0.9800 .
C26 H26B 0.9800 .
C26 H26C 0.9800 .
C27 C29 1.534(7) .
C27 C28 1.537(6) .
C27 H27 1.0000 .
C28 H28A 0.9800 .
C28 H28B 0.9800 .
C28 H28C 0.9800 .
C29 H29A 0.9800 .
C29 H29B 0.9800 .
C29 H29C 0.9800 .
C30 C34 1.381(6) .
C30 C31 1.424(6) .
C30 Ir1 2.013(4) .
C31 C32 1.369(7) .
C31 H31 0.9500 .
C32 S33 1.714(6) .
C32 H32 0.9500 .
C34 C35 1.438(7) .
C34 S33 1.731(5) .
C35 N36 1.367(6) .
C35 C40 1.403(7) .
C37 N36 1.347(6) .
C37 C38 1.390(7) .
C37 H37 0.9500 .
C38 C39 1.383(9) .
C38 H38 0.9500 .
C39 C40 1.371(8) .
C39 H39 0.9500 .
C40 H40 0.9500 .
C42 N41 1.344(6) .
C42 C43 1.385(6) .
C42 H42 0.9500 .
C43 C44 1.373(7) .
C43 H43 0.9500 .
C44 C45 1.386(7) .
C44 H44 0.9500 .
C45 C46 1.383(7) .
C45 H45 0.9500 .
C46 N41 1.339(6) .
C46 H46 0.9500 .
C48 N47 1.351(6) .
C48 C49 1.379(7) .
C48 H48 0.9500 .
C49 C50 1.388(8) .
C49 H49 0.9500 .
C50 C51 1.376(9) .
C50 H50 0.9500 .
C51 C52 1.387(7) .
C51 H51 0.9500 .
C52 N47 1.347(6) .
C52 H52 0.9500 .
N36 Ir1 2.195(4) .
N41 Ir1 2.146(4) .
N47 Ir1 2.176(4) .
Ir1 H1 1.599(10) .
